data_4346198
loop_
_publ_author_name
'Kulkarni, Naveen V.'
'Das, Animesh'
'Jayaratna, Naleen B.'
'Yousufuddin, Muhammed'
'Dias, H. V. Rasika'

_publ_section_title
;
 Zinc-Mediated Carbene Insertion to C-Cl Bonds of Chloromethanes and
 Isolable Zinc(II) Isocyanide Adducts.
;
_journal_issue 11
_journal_name_full 'Inorganic chemistry'
_journal_page_first 5151
_journal_page_last 5153
_journal_paper_doi 10.1021/acs.inorgchem.5b00929
_journal_volume 54
_journal_year 2015
_chemical_formula_moiety 'C30 H31 B F18 N9 Zn, C32 H12 B F24'
_chemical_formula_sum 'C62 H43 B2 F42 N9 Zn'
_chemical_formula_weight 1799.04
_space_group_crystal_system orthorhombic
_space_group_IT_number 33
_space_group_name_Hall 'P 2c -2n'
_space_group_name_H-M_alt 'P n a 21'
_atom_sites_solution_hydrogens geom
_atom_sites_solution_primary direct
_audit_creation_date 2015-03-23
_audit_creation_method
;
Olex2 1.2
(compiled 2015.01.26 svn.r3150 for OlexSys, GUI svn.r4998)
;
_cell_angle_alpha 90
_cell_angle_beta 90
_cell_angle_gamma 90
_cell_formula_units_Z 4
_cell_length_a 24.2453(16)
_cell_length_b 15.649(2)
_cell_length_c 20.561(3)
_cell_measurement_reflns_used 9122
_cell_measurement_temperature 200(2)
_cell_measurement_theta_max 40.31
_cell_measurement_theta_min 2.91
_cell_volume 7801.1(16)
_computing_cell_refinement 'SAINT v8.34A (Bruker, 2013)'
_computing_data_reduction 'SAINT v8.34A (Bruker, 2013)'
_computing_molecular_graphics 'Olex2 (Dolomanov et al., 2009)'
_computing_publication_material 'Olex2 (Dolomanov et al., 2009)'
_computing_structure_refinement 'ShelXL (Sheldrick, 2008)'
_computing_structure_solution 'XS (Sheldrick, 2008)'
_diffrn_ambient_temperature 200.01
_diffrn_measured_fraction_theta_full 0.998
_diffrn_measured_fraction_theta_max 0.998
_diffrn_measurement_device_type 'Bruker D8 Quest'
_diffrn_measurement_method '\f and \w scans'
_diffrn_radiation_type MoK\a
_diffrn_radiation_wavelength 0.71073
_diffrn_reflns_av_R_equivalents 0.0743
_diffrn_reflns_av_unetI/netI 0.0637
_diffrn_reflns_Laue_measured_fraction_full 0.998
_diffrn_reflns_Laue_measured_fraction_max 0.998
_diffrn_reflns_limit_h_max 28
_diffrn_reflns_limit_h_min -28
_diffrn_reflns_limit_k_max 18
_diffrn_reflns_limit_k_min -18
_diffrn_reflns_limit_l_max 24
_diffrn_reflns_limit_l_min -24
_diffrn_reflns_number 68426
_diffrn_reflns_point_group_measured_fraction_full 0.998
_diffrn_reflns_point_group_measured_fraction_max 0.998
_diffrn_reflns_theta_full 25.000
_diffrn_reflns_theta_max 25.026
_diffrn_reflns_theta_min 2.837
_diffrn_standards_number 0
_exptl_absorpt_coefficient_mu 0.459
_exptl_absorpt_correction_T_max 0.9823
_exptl_absorpt_correction_T_min 0.7772
_exptl_absorpt_correction_type numerical
_exptl_absorpt_process_details
;
SADABS-2012/1 (Bruker,2012) was used for absorption correction.
wR2(int) was 0.1002 before and 0.0812 after correction.
The Ratio of minimum to maximum transmission is 0.7912.
The \l/2 correction factor is 0.0015.
;
_exptl_crystal_colour colorless
_exptl_crystal_density_diffrn 1.532
_exptl_crystal_description platy
_exptl_crystal_F_000 3584
_exptl_crystal_size_max 0.317
_exptl_crystal_size_mid 0.21
_exptl_crystal_size_min 0.054
_refine_diff_density_max 0.850
_refine_diff_density_min -0.413
_refine_diff_density_rms 0.081
_refine_ls_abs_structure_details
;
 Flack x determined using 3954 quotients [(I+)-(I-)]/[(I+)+(I-)]
 (Parsons, Flack and Wagner, Acta Cryst. B69 (2013) 249-259).
;
_refine_ls_abs_structure_Flack 0.077(7)
_refine_ls_extinction_method none
_refine_ls_goodness_of_fit_ref 1.060
_refine_ls_hydrogen_treatment constr
_refine_ls_matrix_type full
_refine_ls_number_parameters 1172
_refine_ls_number_reflns 13764
_refine_ls_number_restraints 249
_refine_ls_restrained_S_all 1.116
_refine_ls_R_factor_all 0.0981
_refine_ls_R_factor_gt 0.0726
_refine_ls_shift/su_max 0.000
_refine_ls_shift/su_mean 0.000
_refine_ls_structure_factor_coef Fsqd
_refine_ls_weighting_details 'w=1/[\s^2^(Fo^2^)+(0.1418P)^2^+0.6791P] where P=(Fo^2^+2Fc^2^)/3'
_refine_ls_weighting_scheme calc
_refine_ls_wR_factor_gt 0.1942
_refine_ls_wR_factor_ref 0.2125
_reflns_Friedel_coverage 0.940
_reflns_Friedel_fraction_full 0.997
_reflns_Friedel_fraction_max 0.997
_reflns_number_gt 10140
_reflns_number_total 13764
_reflns_threshold_expression 'I > 2\s(I)'
_cod_data_source_file ic5b00929_si_002.cif
_cod_data_source_block rad109_0m_a
_cod_original_cell_volume 7801.0(15)
_cod_database_code 4346198
_shelx_space_group_comment
;
The symmetry employed for this shelxl refinement is uniquely defined
by the following loop, which should always be used as a source of
symmetry information in preference to the above space-group names.
They are only intended as comments.
;
_shelx_estimated_absorpt_t_max 0.976
_shelx_estimated_absorpt_t_min 0.868
_olex2_refinement_description
;
1. Fixed Uiso
 At 1.2 times of:
  All B(H) groups, All C(H) groups
 At 1.5 times of:
  All C(H,H,H) groups
2. Restrained distances
 C59-F40A = C59-F41A = C59-F42A = F40A-F41A = F40A-F42A = F41A-F42A
 2.255941 with sigma of 0.005
 C62-F40A = C62-F41A = C62-F42A
 1.38147 with sigma of 0.005
 C59-F40 = C59-F41 = C59-F42 = F40-F41 = F40-F42 = F41-F42
 2.255941 with sigma of 0.005
 C62-C59 = C62-F40 = C62-F41 = C62-F42
 1.38147 with sigma of 0.005
 C41-F25A = C41-F26A = C41-F27A = F25A-F26A = F25A-F27A = F26A-F27A
 2.255941 with sigma of 0.005
 C45-C41 = C45-F25A = C45-F26A = C45-F27A
 1.38147 with sigma of 0.005
 N8-C25A = N8-C23A = N8-C24A = C25A-C24A = C25A-C23A = C23A-C24A
 2.255941 with sigma of 0.005
 N8-C22 = C22-C23A = C22-C24A = C22-C25A
 1.38147 with sigma of 0.005
 C37-C33 = C37-F19A = C37-F20A = C37-F21A
 1.38147 with sigma of 0.005
 C33-F19A = C33-F20A = C33-F21A = F19A-F20A = F19A-F21A = F20A-F21A
 2.255941 with sigma of 0.005
 C37-F19 = C37-F20 = C37-F21
 1.38147 with sigma of 0.005
 C33-F19 = C33-F20 = C33-F21 = F19-F20 = F19-F21 = F20-F21
 2.255941 with sigma of 0.005
 C45-C41 = C45-F25 = C45-F26 = C45-F27
 1.38147 with sigma of 0.005
 C41-F25 = C41-F26 = C41-F27 = F25-F26 = F25-F27 = F26-F27
 2.255941 with sigma of 0.005
3. Uiso/Uaniso restraints and constraints
Uanis(F26) \\sim Ueq, Uanis(C23) \\sim Ueq, Uanis(F19A) \\sim Ueq, Uanis(F20A)
\\sim Ueq, Uanis(F27A) \\sim Ueq, Uanis(F31A) \\sim Ueq, Uanis(F32A) \\sim Ueq,
Uanis(F41A) \\sim Ueq, Uanis(C23A) \\sim Ueq, Uanis(C24A) \\sim Ueq,
Uanis(C25A) \\sim Ueq: with sigma of 0.008 and sigma for terminal atoms of 0.016
Uanis(F8) \\sim Ueq, Uanis(F10) \\sim Ueq, Uanis(F14) \\sim Ueq, Uanis(F25)
\\sim Ueq, Uanis(F27) \\sim Ueq, Uanis(F29) \\sim Ueq, Uanis(F31) \\sim Ueq,
Uanis(F36) \\sim Ueq, Uanis(F41) \\sim Ueq, Uanis(C30) \\sim Ueq, Uanis(C59)
\\sim Ueq, Uanis(F21A) \\sim Ueq, Uanis(F26A) \\sim Ueq: with sigma of 0.008
and sigma for terminal atoms of 0.016
Uanis(F3) \\sim Ueq, Uanis(F4) \\sim Ueq, Uanis(F39) \\sim Ueq, Uanis(C25)
\\sim Ueq, Uanis(F25A) \\sim Ueq: with sigma of 0.005 and sigma for terminal
atoms of 0.01
Uanis(F21) \\sim Ueq: with sigma of 0.003 and sigma for terminal atoms of 0.006
4. Others
 Sof(C23A)=Sof(H23D)=Sof(H23E)=Sof(H23F)=Sof(C24A)=Sof(H24D)=Sof(H24E)=
 Sof(H24F)=Sof(C25A)=Sof(H25D)=Sof(H25E)=Sof(H25F)=1-FVAR(1)
 Sof(C23)=Sof(H23A)=Sof(H23B)=Sof(H23C)=Sof(C24)=Sof(H24A)=Sof(H24B)=Sof(H24C)=
 Sof(C25)=Sof(H25A)=Sof(H25B)=Sof(H25C)=FVAR(1)
 Sof(F19A)=Sof(F20A)=Sof(F21A)=Sof(F25A)=Sof(F26A)=Sof(F27A)=Sof(F31A)=
 Sof(F32A)=Sof(F33A)=Sof(F40A)=Sof(F41A)=Sof(F42A)=1-FVAR(2)
 Sof(F19)=Sof(F20)=Sof(F21)=Sof(F25)=Sof(F26)=Sof(F27)=Sof(F31)=Sof(F32)=
 Sof(F33)=Sof(F40)=Sof(F41)=Sof(F42)=FVAR(2)
 1(DFIX)=1(DFIX)=1(DFIX)=1(DFIX)=1(DFIX)=1(DFIX)=1(DFIX)=FVAR(3)
 1(DFIX)=1(DFIX)=1(DFIX)=1(DFIX)=1(DFIX)=1(DFIX)=1(DFIX)=1.633*FVAR(4)
5.a Ternary CH refined with riding coordinates:
 B1(H1)
5.b Me refined with riding coordinates:
 C23A(H23D,H23E,H23F), C24A(H24D,H24E,H24F), C25A(H25D,H25E,H25F)
5.c Aromatic/amide H refined with riding coordinates:
 C2(H2), C7(H7), C12(H12), C32(H32), C34(H34), C36(H36), C40(H40), C42(H42),
 C44(H44), C48(H48), C50(H50), C52(H52), C56(H56), C58(H58), C60(H60)
5.d Idealised Me refined as rotating group:
 C18(H18A,H18B,H18C), C19(H19A,H19B,H19C), C20(H20A,H20B,H20C), C28(H28A,H28B,
 H28C), C29(H29A,H29B,H29C), C30(H30A,H30B,H30C), C23(H23A,H23B,H23C), C24(H24A,
 H24B,H24C), C25(H25A,H25B,H25C)
;
_shelx_shelxl_version_number 2014/7
_olex2_submission_special_instructions 'No special instructions were received'

loop_
_space_group_symop_operation_xyz
'x, y, z'
'-x, -y, z+1/2'
'x+1/2, -y+1/2, z'
'-x+1/2, y+1/2, z+1/2'

loop_
_atom_site_label
_atom_site_type_symbol
_atom_site_fract_x
_atom_site_fract_y
_atom_site_fract_z
_atom_site_U_iso_or_equiv
_atom_site_adp_type
_atom_site_occupancy
_atom_site_site_symmetry_order
_atom_site_calc_flag
_atom_site_refinement_flags_posn
_atom_site_refinement_flags_adp
_atom_site_refinement_flags_occupancy
_atom_site_disorder_assembly
_atom_site_disorder_group
Zn Zn 0.47894(3) 0.82728(6) 0.00131(9) 0.0385(3) Uani 1 1 d . . . . .
F1 F 0.4482(4) 0.8698(6) -0.1539(3) 0.095(2) Uani 1 1 d . . . . .
F2 F 0.4467(5) 0.7572(8) -0.2039(5) 0.138(4) Uani 1 1 d . . . . .
F3 F 0.3768(4) 0.8296(10) -0.2078(6) 0.150(4) Uani 1 1 d . U . . .
F4 F 0.2590(3) 0.6387(6) -0.0023(6) 0.115(3) Uani 1 1 d . U . . .
F5 F 0.2726(4) 0.5805(8) -0.0921(6) 0.145(4) Uani 1 1 d . . . . .
F6 F 0.3190(4) 0.5408(6) -0.0117(5) 0.112(3) Uani 1 1 d . . . . .
F7 F 0.5966(4) 0.6201(6) -0.0118(5) 0.108(3) Uani 1 1 d . . . . .
F8 F 0.6193(3) 0.6128(8) 0.0847(6) 0.139(4) Uani 1 1 d . U . . .
F9 F 0.6023(3) 0.7339(6) 0.0392(5) 0.104(3) Uani 1 1 d . . . . .
F10 F 0.4397(5) 0.4759(6) 0.1746(7) 0.157(5) Uani 1 1 d . U . . .
F11 F 0.3861(4) 0.5802(6) 0.1848(5) 0.117(3) Uani 1 1 d . . . . .
F12 F 0.3778(5) 0.4965(5) 0.1049(7) 0.131(4) Uani 1 1 d . . . . .
F13 F 0.4725(4) 0.9719(6) 0.1866(4) 0.109(3) Uani 1 1 d . . . . .
F14 F 0.4024(4) 1.0462(5) 0.1613(5) 0.113(3) Uani 1 1 d . U . . .
F15 F 0.4628(3) 1.0147(4) 0.0910(3) 0.0666(15) Uani 1 1 d . . . . .
F16 F 0.2556(4) 0.8121(6) 0.1880(5) 0.117(3) Uani 1 1 d . . . . .
F17 F 0.2622(3) 0.7282(6) 0.1088(5) 0.100(3) Uani 1 1 d . . . . .
F18 F 0.3020(5) 0.6989(6) 0.1972(6) 0.130(4) Uani 1 1 d . . . . .
F22 F -0.0542(3) 0.2092(7) 0.7181(4) 0.106(3) Uani 1 1 d . . . . .
F23 F 0.0296(4) 0.2418(6) 0.6997(4) 0.092(2) Uani 1 1 d . . . . .
F24 F -0.0152(5) 0.3118(5) 0.7670(4) 0.114(3) Uani 1 1 d . . . . .
F28 F 0.3200(3) 0.2624(7) 0.7959(6) 0.112(3) Uani 1 1 d . . . . .
F29 F 0.3177(4) 0.3986(6) 0.8019(7) 0.146(4) Uani 1 1 d . U . . .
F30 F 0.3396(4) 0.3255(8) 0.8841(6) 0.135(4) Uani 1 1 d . . . . .
F34 F 0.2812(3) -0.0804(7) 0.7485(4) 0.115(3) Uani 1 1 d . . . . .
F35 F 0.2385(4) 0.0260(6) 0.7187(4) 0.114(3) Uani 1 1 d . . . . .
F36 F 0.1959(4) -0.0840(8) 0.7304(4) 0.126(4) Uani 1 1 d . U . . .
F37 F 0.0095(7) 0.1709(9) 1.1786(7) 0.158(5) Uani 1 1 d . . . . .
F38 F -0.0253(6) 0.1796(13) 1.0845(8) 0.188(7) Uani 1 1 d . . . . .
F39 F 0.0045(7) 0.2916(9) 1.1289(8) 0.173(5) Uani 1 1 d . U . . .
N1 N 0.4075(3) 0.7646(4) -0.0506(3) 0.0369(15) Uani 1 1 d . . . . .
N2 N 0.3758(3) 0.7102(5) -0.0174(4) 0.0447(18) Uani 1 1 d . . . . .
N3 N 0.4878(3) 0.6945(4) 0.0467(4) 0.0425(17) Uani 1 1 d . . . . .
N4 N 0.4413(4) 0.6600(4) 0.0711(4) 0.0485(19) Uani 1 1 d . . . . .
N5 N 0.4165(3) 0.8453(4) 0.0861(3) 0.0359(15) Uani 1 1 d . . . . .
N6 N 0.3779(3) 0.7838(4) 0.0930(4) 0.0411(16) Uani 1 1 d . . . . .
N7 N 0.5619(3) 0.7699(5) -0.1178(4) 0.0473(18) Uani 1 1 d . . . . .
N8 N 0.5781(3) 0.9208(6) 0.0858(4) 0.059(2) Uani 1 1 d D . . . .
N9 N 0.4338(3) 1.0144(5) -0.0483(4) 0.0506(18) Uani 1 1 d . . . . .
C1 C 0.3901(4) 0.7613(7) -0.1122(4) 0.052(3) Uani 1 1 d . . . . .
C2 C 0.3488(5) 0.7036(8) -0.1191(6) 0.074(4) Uani 1 1 d . . . . .
H2 H 0.3301 0.6888 -0.1582 0.088 Uiso 1 1 calc R . . . .
C3 C 0.3397(4) 0.6712(7) -0.0588(6) 0.060(3) Uani 1 1 d . . . . .
C4 C 0.4126(5) 0.8097(9) -0.1666(5) 0.067(3) Uani 1 1 d . . . . .
C5 C 0.2976(6) 0.6125(10) -0.0426(8) 0.091(4) Uani 1 1 d . . . . .
C6 C 0.5284(4) 0.6407(7) 0.0657(5) 0.054(2) Uani 1 1 d . . . . .
C7 C 0.5093(6) 0.5737(8) 0.1006(7) 0.082(4) Uani 1 1 d . . . . .
H7 H 0.5297 0.5274 0.1183 0.099 Uiso 1 1 calc R . . . .
C8 C 0.4545(5) 0.5875(6) 0.1045(6) 0.064(3) Uani 1 1 d . . . . .
C9 C 0.5863(5) 0.6546(8) 0.0459(5) 0.061(3) Uani 1 1 d . . . . .
C10 C 0.4151(7) 0.5358(10) 0.1407(10) 0.102(6) Uani 1 1 d . . . . .
C11 C 0.4011(4) 0.9078(6) 0.1282(4) 0.044(2) Uani 1 1 d . . . . .
C12 C 0.3548(4) 0.8864(6) 0.1598(4) 0.052(2) Uani 1 1 d . . . . .
H12 H 0.3361 0.9188 0.1920 0.062 Uiso 1 1 calc R . . . .
C13 C 0.3402(4) 0.8101(6) 0.1365(5) 0.051(2) Uani 1 1 d . . . . .
C14 C 0.4339(4) 0.9846(6) 0.1402(5) 0.053(2) Uani 1 1 d . . . . .
C15 C 0.2890(6) 0.7594(8) 0.1581(6) 0.075(3) Uani 1 1 d . . . . .
C16 C 0.5334(4) 0.7909(6) -0.0764(5) 0.044(2) Uani 1 1 d . . . . .
C17 C 0.5987(4) 0.7408(6) -0.1703(5) 0.050(2) Uani 1 1 d . . . . .
C18 C 0.5820(6) 0.6489(8) -0.1848(7) 0.078(4) Uani 1 1 d . . . . .
H18A H 0.5846 0.6148 -0.1449 0.117 Uiso 1 1 calc GR . . . .
H18B H 0.6066 0.6250 -0.2179 0.117 Uiso 1 1 calc GR . . . .
H18C H 0.5439 0.6479 -0.2009 0.117 Uiso 1 1 calc GR . . . .
C19 C 0.6583(5) 0.7508(7) -0.1449(6) 0.063(3) Uani 1 1 d . . . . .
H19A H 0.6673 0.8116 -0.1413 0.095 Uiso 1 1 calc GR . . . .
H19B H 0.6839 0.7232 -0.1751 0.095 Uiso 1 1 calc GR . . . .
H19C H 0.6614 0.7239 -0.1020 0.095 Uiso 1 1 calc GR . . . .
C20 C 0.5885(6) 0.7982(9) -0.2278(6) 0.080(4) Uani 1 1 d . . . . .
H20A H 0.5516 0.7873 -0.2452 0.120 Uiso 1 1 calc GR . . . .
H20B H 0.6161 0.7866 -0.2615 0.120 Uiso 1 1 calc GR . . . .
H20C H 0.5913 0.8580 -0.2141 0.120 Uiso 1 1 calc GR . . . .
C21 C 0.5424(4) 0.8840(7) 0.0591(5) 0.052(2) Uani 1 1 d . . . . .
C22 C 0.6217(4) 0.9562(8) 0.1207(5) 0.080(4) Uani 1 1 d D . . . .
C26 C 0.4495(4) 0.9498(6) -0.0351(4) 0.0419(19) Uani 1 1 d . . . . .
C27 C 0.4095(5) 1.0959(7) -0.0690(6) 0.072(3) Uani 1 1 d . . . . .
C28 C 0.3854(9) 1.0875(10) -0.1343(10) 0.122(7) Uani 1 1 d . . . . .
H28A H 0.4148 1.0769 -0.1660 0.182 Uiso 1 1 calc GR . . . .
H28B H 0.3660 1.1404 -0.1456 0.182 Uiso 1 1 calc GR . . . .
H28C H 0.3593 1.0397 -0.1347 0.182 Uiso 1 1 calc GR . . . .
C29 C 0.4595(8) 1.1608(10) -0.0661(9) 0.104(5) Uani 1 1 d . . . . .
H29A H 0.4731 1.1647 -0.0214 0.155 Uiso 1 1 calc GR . . . .
H29B H 0.4470 1.2173 -0.0806 0.155 Uiso 1 1 calc GR . . . .
H29C H 0.4891 1.1407 -0.0946 0.155 Uiso 1 1 calc GR . . . .
C30 C 0.3674(7) 1.1207(10) -0.0192(9) 0.107(5) Uani 1 1 d . U . . .
H30A H 0.3459 1.0702 -0.0066 0.161 Uiso 1 1 calc GR . . . .
H30B H 0.3427 1.1640 -0.0375 0.161 Uiso 1 1 calc GR . . . .
H30C H 0.3860 1.1440 0.0192 0.161 Uiso 1 1 calc GR . . . .
C31 C 0.0795(4) 0.1419(6) 0.8806(4) 0.043(2) Uani 1 1 d . . . . .
C32 C 0.0452(4) 0.0739(6) 0.9006(5) 0.049(2) Uani 1 1 d . . . . .
H32 H 0.0579 0.0383 0.9349 0.059 Uiso 1 1 calc R . . . .
C33 C -0.0069(3) 0.0553(5) 0.8728(5) 0.064(3) Uani 1 1 d D . . . .
C34 C -0.0224(4) 0.1108(6) 0.8204(5) 0.053(2) Uani 1 1 d . . . . .
H34 H -0.0567 0.1015 0.7994 0.063 Uiso 1 1 calc R . . . .
C35 C 0.0098(4) 0.1754(6) 0.7998(6) 0.052(2) Uani 1 1 d . . . . .
C36 C 0.0614(4) 0.1886(6) 0.8293(4) 0.0414(19) Uani 1 1 d . . . . .
H36 H 0.0846 0.2323 0.8126 0.050 Uiso 1 1 calc R . . . .
C37 C -0.0412(3) -0.0086(5) 0.8953(4) 0.080(4) Uani 1 1 d D . . . .
C38 C -0.0055(5) 0.2337(8) 0.7463(5) 0.067(3) Uani 1 1 d . . . . .
C39 C 0.1677(4) 0.2443(6) 0.8939(5) 0.053(2) Uani 1 1 d . . . . .
C40 C 0.1391(5) 0.3199(6) 0.8971(6) 0.063(3) Uani 1 1 d . . . . .
H40 H 0.1026 0.3172 0.9139 0.076 Uiso 1 1 calc R . . . .
C41 C 0.1582(4) 0.4004(5) 0.8782(5) 0.077(4) Uani 1 1 d D . . . .
C42 C 0.2157(7) 0.4004(7) 0.8552(7) 0.086(4) Uani 1 1 d . . . . .
H42 H 0.2320 0.4519 0.8402 0.104 Uiso 1 1 calc R . . . .
C43 C 0.2454(5) 0.3276(6) 0.8553(6) 0.069(3) Uani 1 1 d . . . . .
C44 C 0.2225(5) 0.2495(6) 0.8729(6) 0.063(3) Uani 1 1 d . . . . .
H44 H 0.2443 0.1991 0.8706 0.076 Uiso 1 1 calc R . . . .
C45 C 0.1272(4) 0.4746(4) 0.8776(5) 0.119(7) Uani 1 1 d D . . . .
C46 C 0.3055(6) 0.3292(11) 0.8350(10) 0.099(5) Uani 1 1 d . . . . .
C47 C 0.1780(3) 0.0734(5) 0.9053(5) 0.0389(19) Uani 1 1 d . . . . .
C48 C 0.1999(3) 0.0217(6) 0.9536(5) 0.044(2) Uani 1 1 d . . . . .
H48 H 0.1916 0.0341 0.9978 0.052 Uiso 1 1 calc R . . . .
C49 C 0.2346(3) -0.0495(6) 0.9391(5) 0.044(2) Uani 1 1 d . . . . .
C50 C 0.2467(3) -0.0669(5) 0.8753(5) 0.046(2) Uani 1 1 d . . . . .
H50 H 0.2702 -0.1134 0.8646 0.055 Uiso 1 1 calc R . . . .
C51 C 0.2245(3) -0.0166(5) 0.8268(4) 0.0414(19) Uani 1 1 d . . . . .
C52 C 0.1905(3) 0.0515(5) 0.8429(5) 0.042(2) Uani 1 1 d . . . . .
H52 H 0.1752 0.0846 0.8086 0.051 Uiso 1 1 calc R . . . .
C53 C 0.2582(5) -0.1001(7) 0.9908(6) 0.067(3) Uani 1 1 d . . . . .
C54 C 0.2356(4) -0.0384(6) 0.7566(6) 0.056(3) Uani 1 1 d . . . . .
C55 C 0.1289(5) 0.1729(6) 0.9963(6) 0.061(2) Uani 1 1 d . . . . .
C56 C 0.0767(5) 0.1825(6) 1.0264(6) 0.062(3) Uani 1 1 d . . . . .
H56 H 0.0443 0.1779 1.0006 0.075 Uiso 1 1 calc R . . . .
C57 C 0.0714(8) 0.1986(8) 1.0936(7) 0.091(5) Uani 1 1 d . . . . .
C58 C 0.1166(8) 0.2034(10) 1.1315(7) 0.101(5) Uani 1 1 d . . . . .
H58 H 0.1120 0.2084 1.1772 0.121 Uiso 1 1 calc R . . . .
C59 C 0.1732(5) 0.2011(9) 1.1047(6) 0.101(5) Uani 1 1 d D U . . .
C60 C 0.1741(6) 0.1842(8) 1.0376(6) 0.078(4) Uani 1 1 d . . . . .
H60 H 0.2095 0.1799 1.0181 0.094 Uiso 1 1 calc R . . . .
C61 C 0.0166(11) 0.2138(13) 1.1183(9) 0.122(7) Uani 1 1 d . . . . .
C62 C 0.2190(5) 0.2140(9) 1.1437(5) 0.191(12) Uiso 1 1 d D . . . .
B1 B 0.3844(5) 0.6984(7) 0.0563(6) 0.050(3) Uani 1 1 d . . . . .
H1 H 0.3556 0.6579 0.0726 0.059 Uiso 1 1 calc R . . . .
B2 B 0.1393(4) 0.1564(6) 0.9189(5) 0.043(2) Uani 1 1 d . . . . .
F19 F -0.0132(4) -0.0817(6) 0.9094(8) 0.071(5) Uani 0.531(15) 1 d D . P A 1
F20 F -0.0642(7) 0.0204(9) 0.9549(7) 0.132(8) Uani 0.531(15) 1 d D . P A 1
F21 F -0.0843(6) -0.0236(10) 0.8541(8) 0.109(6) Uani 0.531(15) 1 d D U P A 1
F25 F 0.0971(8) 0.4789(10) 0.9354(7) 0.146(9) Uani 0.531(15) 1 d D U P A 1
F26 F 0.0901(6) 0.4728(9) 0.8269(8) 0.111(7) Uani 0.531(15) 1 d D U P A 1
F27 F 0.1606(6) 0.5446(6) 0.8730(11) 0.165(10) Uani 0.531(15) 1 d D U P A 1
F31 F 0.2628(14) -0.058(2) 1.0461(18) 0.136(13) Uani 0.531(15) 1 d . U P A 1
F32 F 0.3092(12) -0.1215(18) 0.9827(16) 0.101(10) Uani 0.531(15) 1 d . . P A 1
F33 F 0.2307(12) -0.172(2) 1.0060(17) 0.146(14) Uani 0.531(15) 1 d . . P A 1
F40 F 0.2464(9) 0.2869(13) 1.1230(10) 0.173(10) Uiso 0.531(15) 1 d D U P A 1
F41 F 0.2540(7) 0.1445(13) 1.1376(9) 0.139(8) Uani 0.531(15) 1 d D U P A 1
F42 F 0.2039(7) 0.2238(14) 1.2075(5) 0.136(8) Uani 0.531(15) 1 d D . P A 1
C23 C 0.6123(13) 1.057(2) 0.120(2) 0.111(11) Uani 0.57(3) 1 d . U P B 1
H23A H 0.6176 1.0788 0.0755 0.166 Uiso 0.57(3) 1 calc GR . P B 1
H23B H 0.6388 1.0848 0.1490 0.166 Uiso 0.57(3) 1 calc GR . P B 1
H23C H 0.5747 1.0701 0.1343 0.166 Uiso 0.57(3) 1 calc GR . P B 1
C24 C 0.6719(8) 0.943(2) 0.0859(11) 0.084(9) Uani 0.57(3) 1 d . . P B 1
H24A H 0.6797 0.8818 0.0832 0.126 Uiso 0.57(3) 1 calc GR . P B 1
H24B H 0.7022 0.9719 0.1086 0.126 Uiso 0.57(3) 1 calc GR . P B 1
H24C H 0.6684 0.9666 0.0419 0.126 Uiso 0.57(3) 1 calc GR . P B 1
C25 C 0.6182(18) 0.935(3) 0.191(2) 0.141(15) Uani 0.57(3) 1 d . U P B 1
H25A H 0.5873 0.9662 0.2107 0.212 Uiso 0.57(3) 1 calc GR . P B 1
H25B H 0.6526 0.9516 0.2127 0.212 Uiso 0.57(3) 1 calc GR . P B 1
H25C H 0.6123 0.8734 0.1963 0.212 Uiso 0.57(3) 1 calc GR . P B 1
F19A F -0.0160(6) -0.0559(11) 0.9429(8) 0.107(8) Uani 0.469(15) 1 d D U P A 2
F20A F -0.0907(5) 0.0221(9) 0.9148(12) 0.130(9) Uani 0.469(15) 1 d D U P A 2
F21A F -0.0505(9) -0.0645(10) 0.8419(7) 0.143(9) Uani 0.469(15) 1 d D U P A 2
F25A F 0.0736(4) 0.4582(10) 0.8945(13) 0.161(11) Uani 0.469(15) 1 d D U P A 2
F26A F 0.1285(11) 0.5083(11) 0.8146(6) 0.159(11) Uani 0.469(15) 1 d D U P A 2
F27A F 0.1493(6) 0.5347(6) 0.9187(8) 0.084(6) Uani 0.469(15) 1 d D U P A 2
F31A F 0.2416(8) -0.0823(15) 1.0488(10) 0.063(6) Uani 0.469(15) 1 d . U P A 2
F32A F 0.3140(14) -0.0869(19) 0.9957(18) 0.093(9) Uani 0.469(15) 1 d . U P A 2
F33A F 0.2559(14) -0.1812(13) 0.9762(13) 0.102(9) Uani 0.469(15) 1 d . . P A 2
F40A F 0.2196(11) 0.2985(13) 1.1641(17) 0.25(2) Uiso 0.469(15) 1 d D . P A 2
F41A F 0.2667(5) 0.196(2) 1.1103(10) 0.169(13) Uani 0.469(15) 1 d D U P A 2
F42A F 0.2151(11) 0.162(2) 1.1978(10) 0.29(3) Uiso 0.469(15) 1 d D . P A 2
C23A C 0.6580(11) 0.994(3) 0.0778(11) 0.14(2) Uani 0.43(3) 1 d D U P B 2
H23D H 0.6720 0.9507 0.0474 0.216 Uiso 0.43(3) 1 calc R . P B 2
H23E H 0.6390 1.0389 0.0535 0.216 Uiso 0.43(3) 1 calc R . P B 2
H23F H 0.6890 1.0187 0.1020 0.216 Uiso 0.43(3) 1 calc R . P B 2
C24A C 0.6482(12) 0.8914(13) 0.1543(17) 0.128(17) Uani 0.43(3) 1 d D U P B 2
H24D H 0.6623 0.8490 0.1233 0.191 Uiso 0.43(3) 1 calc R . P B 2
H24E H 0.6790 0.9154 0.1792 0.191 Uiso 0.43(3) 1 calc R . P B 2
H24F H 0.6221 0.8640 0.1841 0.191 Uiso 0.43(3) 1 calc R . P B 2
C25A C 0.6019(8) 1.0160(19) 0.1637(14) 0.082(11) Uani 0.43(3) 1 d D U P B 2
H25D H 0.5761 0.9887 0.1940 0.122 Uiso 0.43(3) 1 calc R . P B 2
H25E H 0.6326 1.0410 0.1881 0.122 Uiso 0.43(3) 1 calc R . P B 2
H25F H 0.5827 1.0612 0.1396 0.122 Uiso 0.43(3) 1 calc R . P B 2

loop_
_atom_site_aniso_label
_atom_site_aniso_U_11
_atom_site_aniso_U_22
_atom_site_aniso_U_33
_atom_site_aniso_U_23
_atom_site_aniso_U_13
_atom_site_aniso_U_12
Zn 0.0383(4) 0.0430(5) 0.0341(4) -0.0080(5) -0.0057(5) 0.0045(4)
F1 0.126(6) 0.107(6) 0.052(4) 0.015(4) -0.009(4) -0.025(5)
F2 0.146(9) 0.170(10) 0.099(7) -0.051(7) 0.047(6) -0.011(8)
F3 0.106(7) 0.225(10) 0.118(7) 0.065(7) -0.035(6) -0.003(7)
F4 0.065(4) 0.116(5) 0.164(7) -0.041(6) 0.021(6) -0.017(4)
F5 0.118(7) 0.171(10) 0.147(9) -0.063(8) -0.020(6) -0.082(7)
F6 0.109(6) 0.087(5) 0.139(8) -0.024(6) 0.018(6) -0.040(5)
F7 0.099(6) 0.122(7) 0.104(7) -0.003(5) 0.026(5) 0.016(5)
F8 0.068(5) 0.197(10) 0.152(9) 0.078(8) -0.007(5) 0.052(6)
F9 0.044(3) 0.093(6) 0.174(8) -0.038(5) -0.012(4) 0.018(4)
F10 0.153(9) 0.101(7) 0.217(12) 0.101(8) 0.043(8) 0.033(6)
F11 0.137(8) 0.105(6) 0.108(7) 0.042(5) 0.049(6) -0.003(6)
F12 0.135(8) 0.061(5) 0.198(11) 0.019(6) 0.022(8) -0.030(5)
F13 0.136(7) 0.115(6) 0.075(5) -0.004(5) -0.045(5) -0.044(5)
F14 0.109(6) 0.069(4) 0.162(8) -0.063(5) 0.047(6) -0.002(4)
F15 0.082(4) 0.057(3) 0.060(4) -0.013(3) 0.004(3) -0.010(3)
F16 0.097(6) 0.115(6) 0.139(8) -0.021(6) 0.076(6) 0.004(5)
F17 0.061(4) 0.122(6) 0.117(7) -0.025(5) 0.029(4) -0.035(4)
F18 0.157(9) 0.100(6) 0.132(8) 0.050(6) 0.057(7) -0.006(6)
F22 0.085(5) 0.149(7) 0.085(5) 0.047(5) -0.039(4) -0.011(5)
F23 0.105(6) 0.111(6) 0.059(4) 0.026(4) 0.021(4) 0.001(4)
F24 0.182(10) 0.080(5) 0.080(5) 0.020(4) -0.013(6) 0.058(6)
F28 0.060(4) 0.127(8) 0.150(8) 0.021(7) 0.004(5) -0.015(5)
F29 0.113(7) 0.093(6) 0.232(12) 0.067(7) 0.006(7) -0.034(5)
F30 0.078(5) 0.186(11) 0.142(9) 0.023(7) -0.047(6) -0.050(6)
F34 0.087(5) 0.169(8) 0.089(5) -0.022(5) 0.018(4) 0.067(6)
F35 0.156(8) 0.106(6) 0.079(5) 0.013(5) 0.050(5) 0.017(6)
F36 0.116(6) 0.203(10) 0.059(5) -0.037(6) 0.038(4) -0.036(7)
F37 0.194(13) 0.159(11) 0.121(10) -0.017(7) 0.061(9) -0.042(9)
F38 0.133(10) 0.30(2) 0.133(12) -0.051(12) 0.065(9) 0.009(11)
F39 0.166(9) 0.143(8) 0.211(11) -0.010(8) 0.092(8) 0.029(8)
N1 0.034(3) 0.046(4) 0.031(3) -0.009(3) -0.004(3) 0.007(3)
N2 0.040(4) 0.048(4) 0.047(4) -0.022(3) -0.006(3) 0.006(3)
N3 0.050(5) 0.037(4) 0.040(4) -0.003(3) -0.007(3) 0.014(3)
N4 0.065(5) 0.029(4) 0.051(4) -0.005(3) 0.005(4) 0.002(3)
N5 0.039(4) 0.036(4) 0.032(4) -0.005(3) 0.000(3) 0.010(3)
N6 0.051(4) 0.036(4) 0.036(4) 0.002(3) 0.003(3) 0.002(3)
N7 0.050(4) 0.048(4) 0.044(4) -0.005(3) -0.004(4) 0.012(3)
N8 0.030(4) 0.088(6) 0.058(5) -0.028(5) -0.009(4) 0.000(4)
N9 0.054(5) 0.055(5) 0.043(4) 0.006(4) -0.001(4) 0.008(4)
C1 0.049(5) 0.072(6) 0.035(5) -0.033(5) -0.016(4) 0.020(5)
C2 0.064(7) 0.089(8) 0.067(8) -0.052(7) -0.010(6) 0.003(6)
C3 0.047(6) 0.062(6) 0.072(8) -0.031(6) -0.002(5) -0.007(5)
C4 0.063(6) 0.109(9) 0.030(5) -0.015(6) -0.026(5) 0.013(6)
C5 0.088(9) 0.075(9) 0.111(11) -0.046(8) 0.002(9) -0.024(8)
C6 0.049(6) 0.065(6) 0.049(5) -0.004(5) 0.002(4) 0.024(5)
C7 0.105(10) 0.052(7) 0.090(9) 0.012(6) 0.012(8) 0.038(7)
C8 0.078(8) 0.040(5) 0.073(7) 0.011(5) -0.008(6) 0.016(5)
C9 0.055(6) 0.068(7) 0.059(7) -0.003(5) -0.013(5) 0.036(6)
C10 0.109(12) 0.064(8) 0.133(14) 0.056(9) 0.035(11) 0.025(9)
C11 0.055(5) 0.045(5) 0.033(5) -0.015(4) -0.009(4) 0.010(4)
C12 0.071(6) 0.049(5) 0.036(5) -0.007(4) 0.018(5) 0.014(5)
C13 0.054(6) 0.054(6) 0.045(5) 0.001(4) 0.016(4) 0.009(4)
C14 0.061(6) 0.053(5) 0.045(6) -0.022(4) 0.008(5) 0.005(5)
C15 0.097(9) 0.066(7) 0.061(7) -0.007(6) 0.037(7) -0.008(7)
C16 0.045(5) 0.046(5) 0.041(5) -0.009(4) -0.007(4) 0.010(4)
C17 0.056(6) 0.041(5) 0.053(5) -0.013(4) 0.010(4) 0.007(4)
C18 0.091(9) 0.071(8) 0.072(8) -0.029(6) 0.025(7) 0.006(6)
C19 0.055(6) 0.061(6) 0.074(7) -0.003(6) 0.006(5) 0.012(5)
C20 0.101(10) 0.089(9) 0.051(7) 0.005(6) 0.010(6) -0.006(7)
C21 0.054(6) 0.060(6) 0.043(5) -0.008(4) -0.009(5) 0.017(5)
C22 0.043(6) 0.112(10) 0.084(9) -0.028(8) -0.011(6) -0.005(6)
C26 0.045(5) 0.048(5) 0.033(4) -0.001(4) -0.008(4) -0.005(4)
C27 0.091(8) 0.047(6) 0.077(8) 0.026(5) 0.000(7) 0.010(5)
C28 0.161(17) 0.077(9) 0.127(14) 0.021(9) -0.078(13) 0.018(10)
C29 0.116(12) 0.079(9) 0.117(13) 0.035(9) -0.014(10) -0.013(8)
C30 0.115(11) 0.084(9) 0.123(12) 0.029(8) 0.040(9) 0.041(8)
C31 0.043(5) 0.043(5) 0.041(5) -0.007(4) 0.009(4) 0.013(4)
C32 0.057(6) 0.039(5) 0.052(5) 0.008(4) 0.006(4) 0.005(4)
C33 0.038(5) 0.061(6) 0.093(8) 0.013(6) 0.012(5) 0.013(5)
C34 0.038(5) 0.052(5) 0.067(6) -0.001(5) -0.001(4) 0.005(4)
C35 0.043(5) 0.054(6) 0.058(6) 0.008(5) 0.007(4) 0.011(4)
C36 0.048(5) 0.043(5) 0.033(4) -0.001(4) 0.005(4) 0.002(4)
C37 0.045(6) 0.083(9) 0.112(11) 0.022(8) 0.004(7) -0.012(6)
C38 0.069(7) 0.087(9) 0.045(6) 0.009(6) 0.000(5) 0.001(6)
C39 0.060(6) 0.037(5) 0.060(6) -0.005(4) -0.010(5) 0.006(4)
C40 0.065(6) 0.051(6) 0.073(7) -0.013(5) -0.022(6) 0.001(5)
C41 0.080(8) 0.037(6) 0.113(10) -0.007(6) -0.040(7) -0.007(5)
C42 0.124(12) 0.036(6) 0.099(10) 0.003(6) -0.057(9) -0.019(6)
C43 0.061(7) 0.052(6) 0.092(9) 0.011(6) -0.031(6) -0.023(5)
C44 0.063(7) 0.043(5) 0.084(8) 0.007(5) -0.024(5) -0.007(5)
C45 0.180(19) 0.039(7) 0.139(16) -0.006(8) -0.050(14) 0.014(9)
C46 0.072(9) 0.090(10) 0.134(14) 0.053(11) -0.022(9) -0.038(8)
C47 0.033(4) 0.029(4) 0.054(5) 0.002(4) 0.000(4) 0.002(3)
C48 0.033(4) 0.046(5) 0.052(5) -0.007(4) -0.005(4) 0.005(4)
C49 0.031(4) 0.044(5) 0.059(6) 0.008(4) 0.000(4) 0.005(4)
C50 0.030(4) 0.035(4) 0.072(7) 0.002(4) 0.009(4) 0.004(3)
C51 0.030(4) 0.045(5) 0.049(5) -0.005(4) 0.008(4) -0.007(4)
C52 0.032(4) 0.038(4) 0.057(6) 0.006(4) 0.001(4) 0.005(3)
C53 0.068(7) 0.061(7) 0.072(9) 0.000(6) -0.019(6) 0.025(5)
C54 0.051(6) 0.048(5) 0.068(7) -0.005(5) 0.028(5) -0.007(4)
C55 0.081(6) 0.053(5) 0.050(6) -0.010(5) -0.007(6) 0.023(5)
C56 0.084(8) 0.050(6) 0.053(6) -0.015(5) 0.014(5) 0.012(5)
C57 0.155(15) 0.065(7) 0.055(7) -0.011(6) 0.024(9) 0.031(8)
C58 0.145(15) 0.100(11) 0.058(8) -0.030(7) -0.021(9) 0.026(10)
C59 0.115(9) 0.106(8) 0.083(8) -0.038(7) -0.026(7) 0.027(7)
C60 0.090(9) 0.076(8) 0.070(8) -0.041(6) -0.010(7) 0.011(6)
C61 0.17(2) 0.111(13) 0.085(12) -0.042(10) 0.066(13) 0.010(12)
B1 0.055(7) 0.044(6) 0.049(6) -0.003(5) 0.002(5) 0.002(5)
B2 0.051(6) 0.031(5) 0.047(6) -0.007(4) -0.002(4) 0.000(4)
F19 0.077(9) 0.036(6) 0.099(12) 0.018(7) 0.023(8) -0.005(6)
F20 0.067(11) 0.175(19) 0.153(18) 0.038(15) 0.048(12) -0.031(12)
F21 0.090(8) 0.106(8) 0.130(9) 0.035(7) -0.020(7) -0.034(7)
F25 0.200(18) 0.086(11) 0.153(16) -0.047(11) -0.028(14) 0.074(12)
F26 0.086(10) 0.095(11) 0.153(15) 0.021(10) -0.050(10) 0.028(8)
F27 0.185(18) 0.074(11) 0.24(2) 0.023(14) -0.048(17) 0.004(12)
F31 0.16(2) 0.141(19) 0.107(16) 0.022(14) -0.028(16) 0.032(16)
F32 0.062(15) 0.12(2) 0.122(17) -0.035(14) -0.021(11) 0.046(16)
F33 0.130(18) 0.14(2) 0.17(3) 0.12(2) 0.013(18) 0.021(16)
F41 0.140(14) 0.190(17) 0.088(11) -0.028(12) -0.069(11) 0.041(13)
F42 0.186(19) 0.18(2) 0.040(8) -0.040(10) -0.046(10) 0.010(15)
C23 0.089(16) 0.098(16) 0.15(2) -0.018(16) -0.021(15) -0.014(13)
C24 0.040(11) 0.14(2) 0.069(15) 0.017(14) -0.021(9) -0.009(13)
C25 0.135(18) 0.154(19) 0.135(19) 0.005(13) -0.003(13) -0.033(13)
F19A 0.099(13) 0.089(12) 0.133(16) 0.045(12) 0.056(12) 0.008(10)
F20A 0.060(10) 0.114(13) 0.22(2) 0.045(14) 0.023(12) -0.015(10)
F21A 0.128(16) 0.112(14) 0.19(2) 0.002(14) 0.021(15) -0.024(13)
F25A 0.134(14) 0.146(15) 0.204(17) -0.001(13) -0.011(13) 0.003(11)
F26A 0.21(2) 0.112(15) 0.159(18) 0.025(13) -0.038(16) 0.070(15)
F27A 0.104(11) 0.029(7) 0.120(12) -0.031(7) 0.019(9) 0.003(7)
F31A 0.064(10) 0.084(13) 0.042(8) 0.022(8) 0.009(7) 0.045(9)
F32A 0.049(10) 0.114(17) 0.114(17) 0.016(15) -0.036(12) -0.004(13)
F33A 0.17(3) 0.056(11) 0.081(14) 0.007(10) -0.035(15) 0.029(15)
F41A 0.152(18) 0.20(2) 0.159(19) 0.008(16) -0.087(16) 0.012(15)
C23A 0.14(3) 0.14(3) 0.15(3) 0.00(2) 0.01(2) -0.04(2)
C24A 0.11(2) 0.13(2) 0.15(3) -0.031(19) -0.065(19) 0.002(17)
C25A 0.071(16) 0.084(18) 0.089(19) -0.064(15) -0.011(13) -0.002(13)

loop_
_atom_type_symbol
_atom_type_description
_atom_type_scat_dispersion_real
_atom_type_scat_dispersion_imag
_atom_type_scat_source
C C 0.0033 0.0016 'International Tables Vol C Tables 4.2.6.8 and 6.1.1.4'
H H 0.0000 0.0000 'International Tables Vol C Tables 4.2.6.8 and 6.1.1.4'
B B 0.0013 0.0007 'International Tables Vol C Tables 4.2.6.8 and 6.1.1.4'
N N 0.0061 0.0033 'International Tables Vol C Tables 4.2.6.8 and 6.1.1.4'
F F 0.0171 0.0103 'International Tables Vol C Tables 4.2.6.8 and 6.1.1.4'
Zn Zn 0.2839 1.4301 'International Tables Vol C Tables 4.2.6.8 and 6.1.1.4'

loop_
_geom_angle_atom_site_label_1
_geom_angle_atom_site_label_2
_geom_angle_atom_site_label_3
_geom_angle
N1 Zn N3 82.5(3)
N1 Zn N5 84.7(2)
N3 Zn N5 82.2(2)
C16 Zn N1 90.3(3)
C16 Zn N3 90.3(3)
C16 Zn N5 171.5(3)
C16 Zn C26 100.3(3)
C21 Zn N1 174.4(3)
C21 Zn N3 94.8(3)
C21 Zn N5 90.1(3)
C21 Zn C16 94.6(3)
C21 Zn C26 93.5(3)
C26 Zn N1 88.2(3)
C26 Zn N3 165.9(3)
C26 Zn N5 86.4(3)
N2 N1 Zn 118.5(5)
N2 N1 C1 106.2(7)
C1 N1 Zn 135.0(7)
N1 N2 C3 109.6(8)
N1 N2 B1 120.2(7)
C3 N2 B1 130.2(9)
N4 N3 Zn 116.0(5)
N4 N3 C6 104.6(8)
C6 N3 Zn 138.6(7)
N3 N4 C8 109.0(8)
N3 N4 B1 121.4(7)
C8 N4 B1 129.4(9)
N6 N5 Zn 116.4(5)
N6 N5 C11 104.8(7)
C11 N5 Zn 138.1(6)
N5 N6 B1 119.7(7)
C13 N6 N5 108.9(7)
C13 N6 B1 131.3(8)
C16 N7 C17 178.5(9)
C21 N8 C22 173.8(11)
C26 N9 C27 175.2(10)
N1 C1 C2 111.0(10)
N1 C1 C4 126.1(9)
C2 C1 C4 122.8(9)
C1 C2 H2 127.1
C1 C2 C3 105.7(9)
C3 C2 H2 127.1
N2 C3 C5 127.5(12)
C2 C3 N2 107.4(9)
C2 C3 C5 125.0(11)
F1 C4 F2 98.2(10)
F1 C4 C1 118.0(8)
F2 C4 C1 109.8(11)
F3 C4 F1 114.5(13)
F3 C4 F2 100.7(11)
F3 C4 C1 112.9(11)
F4 C5 F6 103.2(14)
F4 C5 C3 117.3(11)
F5 C5 F4 106.6(13)
F5 C5 F6 102.9(12)
F5 C5 C3 114.1(15)
F6 C5 C3 111.2(12)
N3 C6 C9 121.3(10)
C7 C6 N3 112.7(10)
C7 C6 C9 125.9(10)
C6 C7 H7 127.9
C8 C7 C6 104.2(9)
C8 C7 H7 127.9
N4 C8 C10 124.6(11)
C7 C8 N4 109.5(10)
C7 C8 C10 125.9(10)
F7 C9 C6 111.4(10)
F8 C9 F7 103.1(9)
F8 C9 F9 111.0(11)
F8 C9 C6 109.9(10)
F9 C9 F7 103.6(11)
F9 C9 C6 116.8(8)
F10 C10 F11 104.4(15)
F10 C10 F12 106.0(14)
F10 C10 C8 111.8(14)
F11 C10 C8 113.6(13)
F12 C10 F11 105.0(14)
F12 C10 C8 115.1(15)
N5 C11 C14 123.3(8)
C12 C11 N5 111.1(8)
C12 C11 C14 125.5(8)
C11 C12 H12 127.1
C13 C12 C11 105.8(8)
C13 C12 H12 127.1
N6 C13 C15 125.7(9)
C12 C13 N6 109.5(9)
C12 C13 C15 124.8(9)
F13 C14 C11 112.0(9)
F14 C14 F13 106.2(9)
F14 C14 F15 107.6(9)
F14 C14 C11 110.2(9)
F15 C14 F13 103.1(8)
F15 C14 C11 117.0(7)
F16 C15 C13 108.1(10)
F17 C15 F16 107.1(13)
F17 C15 C13 111.8(9)
F18 C15 F16 108.9(11)
F18 C15 F17 109.5(11)
F18 C15 C13 111.3(12)
N7 C16 Zn 178.6(9)
N7 C17 C18 105.8(8)
N7 C17 C19 106.7(8)
N7 C17 C20 106.9(8)
C18 C17 C19 114.3(9)
C20 C17 C18 111.4(10)
C20 C17 C19 111.1(9)
C17 C18 H18A 109.5
C17 C18 H18B 109.5
C17 C18 H18C 109.5
H18A C18 H18B 109.5
H18A C18 H18C 109.5
H18B C18 H18C 109.5
C17 C19 H19A 109.5
C17 C19 H19B 109.5
C17 C19 H19C 109.5
H19A C19 H19B 109.5
H19A C19 H19C 109.5
H19B C19 H19C 109.5
C17 C20 H20A 109.5
C17 C20 H20B 109.5
C17 C20 H20C 109.5
H20A C20 H20B 109.5
H20A C20 H20C 109.5
H20B C20 H20C 109.5
N8 C21 Zn 173.3(9)
N8 C22 C23 106.1(13)
N8 C22 C24 109.4(13)
N8 C22 C25 111.7(17)
C24 C22 C23 105.0(18)
C24 C22 C25 120(2)
C25 C22 C23 103(2)
C23A C22 N8 108.9(6)
C23A C22 C24A 109.6(6)
C24A C22 N8 108.6(6)
C25A C22 N8 109.6(6)
C25A C22 C23A 110.1(7)
C25A C22 C24A 110.0(6)
N9 C26 Zn 174.0(8)
N9 C27 C28 110.3(11)
N9 C27 C29 104.0(10)
N9 C27 C30 107.5(10)
C28 C27 C29 113.3(13)
C28 C27 C30 112.1(14)
C30 C27 C29 109.3(13)
C27 C28 H28A 109.5
C27 C28 H28B 109.5
C27 C28 H28C 109.5
H28A C28 H28B 109.5
H28A C28 H28C 109.5
H28B C28 H28C 109.5
C27 C29 H29A 109.5
C27 C29 H29B 109.5
C27 C29 H29C 109.5
H29A C29 H29B 109.5
H29A C29 H29C 109.5
H29B C29 H29C 109.5
C27 C30 H30A 109.5
C27 C30 H30B 109.5
C27 C30 H30C 109.5
H30A C30 H30B 109.5
H30A C30 H30C 109.5
H30B C30 H30C 109.5
C32 C31 B2 118.6(8)
C36 C31 C32 116.3(9)
C36 C31 B2 125.1(8)
C31 C32 H32 117.9
C31 C32 C33 124.2(8)
C33 C32 H32 117.9
C32 C33 C34 114.3(7)
C37 C33 C32 123.4(7)
C37 C33 C34 122.2(7)
C33 C34 H34 118.6
C35 C34 C33 122.7(9)
C35 C34 H34 118.6
C34 C35 C36 119.3(9)
C34 C35 C38 123.6(10)
C36 C35 C38 117.1(9)
C31 C36 C35 123.0(9)
C31 C36 H36 118.5
C35 C36 H36 118.5
C33 C37 F20 107.1(5)
C33 C37 F21A 106.5(6)
F19 C37 C33 112.4(6)
F19 C37 F20 106.2(6)
F19 C37 F21 111.7(6)
F21 C37 C33 112.2(6)
F21 C37 F20 106.8(6)
F19A C37 C33 111.3(6)
F19A C37 F21A 106.8(6)
F20A C37 C33 112.1(6)
F20A C37 F19A 111.9(6)
F20A C37 F21A 107.8(6)
F22 C38 C35 111.1(10)
F23 C38 F22 106.4(10)
F23 C38 F24 105.5(11)
F23 C38 C35 116.6(10)
F24 C38 F22 104.0(11)
F24 C38 C35 112.3(10)
C40 C39 C44 116.4(10)
C40 C39 B2 120.0(10)
C44 C39 B2 123.4(8)
C39 C40 H40 116.7
C39 C40 C41 126.6(11)
C41 C40 H40 116.7
C40 C41 C42 113.7(8)
C45 C41 C40 125.4(9)
C45 C41 C42 120.9(8)
C41 C42 H42 119.8
C43 C42 C41 120.4(11)
C43 C42 H42 119.8
C42 C43 C44 122.0(12)
C42 C43 C46 120.0(11)
C44 C43 C46 118.0(11)
C39 C44 H44 119.7
C43 C44 C39 120.7(10)
C43 C44 H44 119.7
C41 C45 F25 108.5(6)
C41 C45 F26A 108.2(6)
F26 C45 C41 110.2(6)
F26 C45 F25 107.7(6)
F27 C45 C41 110.5(6)
F27 C45 F25 109.3(6)
F27 C45 F26 110.7(6)
F25A C45 C41 110.9(6)
F25A C45 F26A 109.2(6)
F25A C45 F27A 110.1(6)
F27A C45 C41 110.8(6)
F27A C45 F26A 107.6(6)
F28 C46 C43 113.3(11)
F29 C46 F28 105.7(16)
F29 C46 C43 111.9(14)
F30 C46 F28 105.0(15)
F30 C46 F29 107.1(12)
F30 C46 C43 113.2(16)
C48 C47 B2 124.3(8)
C52 C47 C48 116.2(7)
C52 C47 B2 119.5(8)
C47 C48 H48 118.9
C47 C48 C49 122.1(8)
C49 C48 H48 118.9
C48 C49 C53 120.6(9)
C50 C49 C48 118.8(8)
C50 C49 C53 120.6(9)
C49 C50 H50 120.2
C49 C50 C51 119.6(8)
C51 C50 H50 120.2
C50 C51 C52 119.9(8)
C50 C51 C54 119.5(8)
C52 C51 C54 120.6(9)
C47 C52 C51 123.4(8)
C47 C52 H52 118.3
C51 C52 H52 118.3
F31 C53 C49 113.2(17)
F31 C53 F33 105(2)
F32 C53 C49 115.3(19)
F32 C53 F31 99(2)
F32 C53 F33 106.8(19)
F33 C53 C49 115.6(16)
F31A C53 C49 115.9(11)
F31A C53 F32A 102(2)
F31A C53 F33A 114.3(19)
F32A C53 C49 111.2(17)
F33A C53 C49 110.3(14)
F33A C53 F32A 102(2)
F34 C54 F36 107.3(9)
F34 C54 C51 113.0(10)
F35 C54 F34 105.8(9)
F35 C54 F36 102.7(11)
F35 C54 C51 114.5(8)
F36 C54 C51 112.7(7)
C56 C55 B2 125.5(10)
C60 C55 C56 114.9(11)
C60 C55 B2 119.4(10)
C55 C56 H56 119.1
C57 C56 C55 121.9(14)
C57 C56 H56 119.1
C56 C57 C61 117.3(17)
C58 C57 C56 120.1(15)
C58 C57 C61 122.5(15)
C57 C58 H58 118.7
C57 C58 C59 122.6(13)
C59 C58 H58 118.7
C60 C59 C58 112.6(10)
C62 C59 C58 121.7(10)
C62 C59 C60 125.7(11)
C55 C60 C59 127.4(13)
C55 C60 H60 116.3
C59 C60 H60 116.3
F37 C61 C57 110(2)
F38 C61 F37 99.9(17)
F38 C61 C57 116.6(13)
F39 C61 F37 106.1(13)
F39 C61 F38 107(2)
F39 C61 C57 115.4(19)
C59 C62 F40 109.1(6)
C59 C62 F41 108.9(6)
C59 C62 F40A 108.8(6)
F41 C62 F40 109.0(6)
F42 C62 C59 110.9(6)
F42 C62 F40 109.2(6)
F42 C62 F41 109.7(6)
F41A C62 C59 110.8(6)
F41A C62 F40A 109.6(7)
F41A C62 F42A 109.8(6)
F42A C62 C59 108.9(6)
F42A C62 F40A 108.8(6)
N2 B1 N6 111.3(8)
N2 B1 H1 108.3
N4 B1 N2 111.3(8)
N4 B1 N6 109.4(8)
N4 B1 H1 108.3
N6 B1 H1 108.3
C39 B2 C31 109.6(8)
C39 B2 C47 112.2(8)
C39 B2 C55 104.0(7)
C47 B2 C31 108.1(7)
C47 B2 C55 112.6(8)
C55 B2 C31 110.4(8)
C22 C23 H23A 109.5
C22 C23 H23B 109.5
C22 C23 H23C 109.5
H23A C23 H23B 109.5
H23A C23 H23C 109.5
H23B C23 H23C 109.5
C22 C24 H24A 109.5
C22 C24 H24B 109.5
C22 C24 H24C 109.5
H24A C24 H24B 109.5
H24A C24 H24C 109.5
H24B C24 H24C 109.5
C22 C25 H25A 109.5
C22 C25 H25B 109.5
C22 C25 H25C 109.5
H25A C25 H25B 109.5
H25A C25 H25C 109.5
H25B C25 H25C 109.5
C22 C23A H23D 109.5
C22 C23A H23E 109.5
C22 C23A H23F 109.5
H23D C23A H23E 109.5
H23D C23A H23F 109.5
H23E C23A H23F 109.5
C22 C24A H24D 109.5
C22 C24A H24E 109.5
C22 C24A H24F 109.5
H24D C24A H24E 109.5
H24D C24A H24F 109.5
H24E C24A H24F 109.5
C22 C25A H25D 109.5
C22 C25A H25E 109.5
C22 C25A H25F 109.5
H25D C25A H25E 109.5
H25D C25A H25F 109.5
H25E C25A H25F 109.5

loop_
_geom_bond_atom_site_label_1
_geom_bond_atom_site_label_2
_geom_bond_distance
Zn N1 2.259(7)
Zn N3 2.287(7)
Zn N5 2.325(7)
Zn C16 2.149(10)
Zn C21 2.137(10)
Zn C26 2.178(10)
F1 C4 1.303(15)
F2 C4 1.395(15)
F3 C4 1.252(13)
F4 C5 1.315(17)
F5 C5 1.284(16)
F6 C5 1.390(19)
F7 C9 1.328(14)
F8 C9 1.306(12)
F9 C9 1.308(14)
F10 C10 1.312(17)
F11 C10 1.342(19)
F12 C10 1.32(2)
F13 C14 1.352(13)
F14 C14 1.303(12)
F15 C14 1.317(12)
F16 C15 1.309(14)
F17 C15 1.299(16)
F18 C15 1.281(16)
F22 C38 1.370(14)
F23 C38 1.289(14)
F24 C38 1.315(15)
F28 C46 1.36(2)
F29 C46 1.315(16)
F30 C46 1.306(19)
F34 C54 1.298(12)
F35 C54 1.277(13)
F36 C54 1.313(14)
F37 C61 1.42(2)
F38 C61 1.34(3)
F39 C61 1.27(2)
N1 N2 1.334(11)
N1 C1 1.335(11)
N2 C3 1.365(13)
N2 B1 1.540(15)
N3 N4 1.346(11)
N3 C6 1.355(12)
N4 C8 1.364(12)
N4 B1 1.537(15)
N5 N6 1.350(10)
N5 C11 1.359(10)
N6 C13 1.343(12)
N6 B1 1.544(13)
N7 C16 1.145(12)
N7 C17 1.473(12)
N8 C21 1.175(12)
N8 C22 1.395(7)
N9 C26 1.114(11)
N9 C27 1.467(13)
C1 C2 1.356(16)
C1 C4 1.458(17)
C2 H2 0.9500
C2 C3 1.359(19)
C3 C5 1.412(18)
C6 C7 1.353(17)
C6 C9 1.477(16)
C7 H7 0.9500
C7 C8 1.349(19)
C8 C10 1.455(19)
C11 C12 1.340(14)
C11 C14 1.462(14)
C12 H12 0.9500
C12 C13 1.333(14)
C13 C15 1.539(16)
C17 C18 1.524(15)
C17 C19 1.543(15)
C17 C20 1.506(16)
C18 H18A 0.9800
C18 H18B 0.9800
C18 H18C 0.9800
C19 H19A 0.9800
C19 H19B 0.9800
C19 H19C 0.9800
C20 H20A 0.9800
C20 H20B 0.9800
C20 H20C 0.9800
C22 C23 1.60(3)
C22 C24 1.43(3)
C22 C25 1.49(4)
C22 C23A 1.379(8)
C22 C24A 1.384(8)
C22 C25A 1.375(7)
C27 C28 1.47(2)
C27 C29 1.58(2)
C27 C30 1.50(2)
C28 H28A 0.9800
C28 H28B 0.9800
C28 H28C 0.9800
C29 H29A 0.9800
C29 H29B 0.9800
C29 H29C 0.9800
C30 H30A 0.9800
C30 H30B 0.9800
C30 H30C 0.9800
C31 C32 1.410(13)
C31 C36 1.357(13)
C31 B2 1.667(14)
C32 H32 0.9500
C32 C33 1.417(13)
C33 C34 1.433(14)
C33 C37 1.379(7)
C34 H34 0.9500
C34 C35 1.347(14)
C35 C36 1.405(14)
C35 C38 1.475(16)
C36 H36 0.9500
C37 F19 1.362(7)
C37 F20 1.423(7)
C37 F21 1.365(7)
C37 F19A 1.371(7)
C37 F20A 1.355(7)
C37 F21A 1.422(7)
C39 C40 1.373(14)
C39 C44 1.399(16)
C39 B2 1.621(14)
C40 H40 0.9500
C40 C41 1.399(15)
C41 C42 1.472(19)
C41 C45 1.384(6)
C42 H42 0.9500
C42 C43 1.346(17)
C43 C44 1.391(14)
C43 C46 1.52(2)
C44 H44 0.9500
C45 F25 1.397(7)
C45 F26 1.375(7)
C45 F27 1.366(7)
C45 F25A 1.369(7)
C45 F26A 1.399(7)
C45 F27A 1.374(7)
C47 C48 1.388(13)
C47 C52 1.362(13)
C47 B2 1.626(12)
C48 H48 0.9500
C48 C49 1.427(12)
C49 C50 1.372(14)
C49 C53 1.444(14)
C50 H50 0.9500
C50 C51 1.381(13)
C51 C52 1.387(12)
C51 C54 1.508(14)
C52 H52 0.9500
C53 F31 1.32(4)
C53 F32 1.29(3)
C53 F33 1.34(3)
C53 F31A 1.29(2)
C53 F32A 1.37(3)
C53 F33A 1.31(2)
C55 C56 1.417(17)
C55 C60 1.399(17)
C55 B2 1.631(17)
C56 H56 0.9500
C56 C57 1.411(18)
C57 C58 1.35(2)
C57 C61 1.44(3)
C58 H58 0.9500
C58 C59 1.48(2)
C59 C60 1.404(17)
C59 C62 1.385(7)
C60 H60 0.9500
C62 F40 1.385(7)
C62 F41 1.385(7)
C62 F42 1.371(7)
C62 F40A 1.386(7)
C62 F41A 1.372(7)
C62 F42A 1.385(7)
B1 H1 1.0000
C23 H23A 0.9800
C23 H23B 0.9800
C23 H23C 0.9800
C24 H24A 0.9800
C24 H24B 0.9800
C24 H24C 0.9800
C25 H25A 0.9800
C25 H25B 0.9800
C25 H25C 0.9800
C23A H23D 0.9800
C23A H23E 0.9800
C23A H23F 0.9800
C24A H24D 0.9800
C24A H24E 0.9800
C24A H24F 0.9800
C25A H25D 0.9800
C25A H25E 0.9800
C25A H25F 0.9800

loop_
_geom_torsion_atom_site_label_1
_geom_torsion_atom_site_label_2
_geom_torsion_atom_site_label_3
_geom_torsion_atom_site_label_4
_geom_torsion
Zn N1 N2 C3 -172.3(6)
Zn N1 N2 B1 6.4(9)
Zn N1 C1 C2 170.7(7)
Zn N1 C1 C4 -7.1(14)
Zn N3 N4 C8 -171.2(6)
Zn N3 N4 B1 12.7(10)
Zn N3 C6 C7 169.3(9)
Zn N3 C6 C9 -13.8(16)
Zn N5 N6 C13 -170.1(6)
Zn N5 N6 B1 13.3(9)
Zn N5 C11 C12 168.4(7)
Zn N5 C11 C14 -16.0(13)
N1 N2 C3 C2 -1.1(11)
N1 N2 C3 C5 -176.7(11)
N1 N2 B1 N4 -64.3(10)
N1 N2 B1 N6 58.0(11)
N1 C1 C2 C3 1.2(12)
N1 C1 C4 F1 -9.3(16)
N1 C1 C4 F2 101.9(11)
N1 C1 C4 F3 -146.6(12)
N2 N1 C1 C2 -1.8(10)
N2 N1 C1 C4 -179.6(9)
N2 C3 C5 F4 60(2)
N2 C3 C5 F5 -174.7(12)
N2 C3 C5 F6 -58.8(16)
N3 N4 C8 C7 -1.4(13)
N3 N4 C8 C10 176.4(14)
N3 N4 B1 N2 51.7(11)
N3 N4 B1 N6 -71.6(11)
N3 C6 C7 C8 -1.3(14)
N3 C6 C9 F7 -85.8(12)
N3 C6 C9 F8 160.6(11)
N3 C6 C9 F9 33.0(15)
N4 N3 C6 C7 0.5(12)
N4 N3 C6 C9 177.4(9)
N4 C8 C10 F10 -172.2(14)
N4 C8 C10 F11 -54(2)
N4 C8 C10 F12 66.8(18)
N5 N6 C13 C12 -2.2(11)
N5 N6 C13 C15 179.5(10)
N5 N6 B1 N2 -70.1(11)
N5 N6 B1 N4 53.3(11)
N5 C11 C12 C13 -1.1(11)
N5 C11 C14 F13 -86.1(11)
N5 C11 C14 F14 155.9(9)
N5 C11 C14 F15 32.6(13)
N6 N5 C11 C12 -0.2(9)
N6 N5 C11 C14 175.3(8)
N6 C13 C15 F16 -164.9(11)
N6 C13 C15 F17 -47.2(16)
N6 C13 C15 F18 75.6(15)
C1 N1 N2 C3 1.8(9)
C1 N1 N2 B1 -179.6(8)
C1 C2 C3 N2 -0.1(12)
C1 C2 C3 C5 175.8(12)
C2 C1 C4 F1 173.1(11)
C2 C1 C4 F2 -75.6(13)
C2 C1 C4 F3 35.8(16)
C2 C3 C5 F4 -115.3(16)
C2 C3 C5 F5 10(2)
C2 C3 C5 F6 126.2(13)
C3 N2 B1 N4 114.1(11)
C3 N2 B1 N6 -123.6(10)
C4 C1 C2 C3 179.1(10)
C6 N3 N4 C8 0.6(10)
C6 N3 N4 B1 -175.5(8)
C6 C7 C8 N4 1.6(14)
C6 C7 C8 C10 -176.1(15)
C7 C6 C9 F7 90.7(14)
C7 C6 C9 F8 -22.9(18)
C7 C6 C9 F9 -150.5(12)
C7 C8 C10 F10 5(3)
C7 C8 C10 F11 123.1(15)
C7 C8 C10 F12 -115.8(16)
C8 N4 B1 N2 -123.5(11)
C8 N4 B1 N6 113.2(11)
C9 C6 C7 C8 -178.1(11)
C11 N5 N6 C13 1.4(9)
C11 N5 N6 B1 -175.1(8)
C11 C12 C13 N6 2.0(11)
C11 C12 C13 C15 -179.7(11)
C12 C11 C14 F13 88.8(12)
C12 C11 C14 F14 -29.2(14)
C12 C11 C14 F15 -152.5(9)
C12 C13 C15 F16 17.1(18)
C12 C13 C15 F17 134.7(11)
C12 C13 C15 F18 -102.5(13)
C13 N6 B1 N2 114.2(11)
C13 N6 B1 N4 -122.4(11)
C14 C11 C12 C13 -176.5(9)
C31 C32 C33 C34 1.3(14)
C31 C32 C33 C37 -176.4(8)
C32 C31 C36 C35 4.4(13)
C32 C31 B2 C39 -173.1(8)
C32 C31 B2 C47 64.4(10)
C32 C31 B2 C55 -59.1(10)
C32 C33 C34 C35 -0.4(14)
C32 C33 C37 F19 -42.7(12)
C32 C33 C37 F20 73.6(12)
C32 C33 C37 F21 -169.5(12)
C32 C33 C37 F19A -6.0(14)
C32 C33 C37 F20A 120.3(14)
C32 C33 C37 F21A -122.0(13)
C33 C34 C35 C36 1.5(15)
C33 C34 C35 C38 -179.5(10)
C34 C33 C37 F19 139.8(11)
C34 C33 C37 F20 -103.9(11)
C34 C33 C37 F21 13.0(12)
C34 C33 C37 F19A 176.5(12)
C34 C33 C37 F20A -57.2(14)
C34 C33 C37 F21A 60.5(13)
C34 C35 C36 C31 -3.7(14)
C34 C35 C38 F22 -4.5(16)
C34 C35 C38 F23 -126.6(12)
C34 C35 C38 F24 111.5(13)
C36 C31 C32 C33 -3.3(13)
C36 C31 B2 C39 9.5(12)
C36 C31 B2 C47 -113.0(9)
C36 C31 B2 C55 123.5(9)
C36 C35 C38 F22 174.5(9)
C36 C35 C38 F23 52.5(15)
C36 C35 C38 F24 -69.5(13)
C37 C33 C34 C35 177.3(9)
C38 C35 C36 C31 177.2(9)
C39 C40 C41 C42 -2.3(16)
C39 C40 C41 C45 175.1(9)
C40 C39 C44 C43 -1.1(16)
C40 C39 B2 C31 55.0(12)
C40 C39 B2 C47 175.1(9)
C40 C39 B2 C55 -63.0(12)
C40 C41 C42 C43 -1.7(16)
C40 C41 C45 F25 44.7(13)
C40 C41 C45 F26 -73.0(13)
C40 C41 C45 F27 164.4(13)
C40 C41 C45 F25A -3.6(15)
C40 C41 C45 F26A -123.2(14)
C40 C41 C45 F27A 119.0(13)
C41 C42 C43 C44 4.1(19)
C41 C42 C43 C46 -176.6(13)
C42 C41 C45 F25 -138.1(13)
C42 C41 C45 F26 104.2(12)
C42 C41 C45 F27 -18.3(14)
C42 C41 C45 F25A 173.7(14)
C42 C41 C45 F26A 54.0(14)
C42 C41 C45 F27A -63.8(13)
C42 C43 C44 C39 -2.7(19)
C42 C43 C46 F28 -137.5(13)
C42 C43 C46 F29 -18(2)
C42 C43 C46 F30 103.0(16)
C44 C39 C40 C41 3.7(17)
C44 C39 B2 C31 -129.8(10)
C44 C39 B2 C47 -9.7(14)
C44 C39 B2 C55 112.2(11)
C44 C43 C46 F28 41.8(18)
C44 C43 C46 F29 161.2(15)
C44 C43 C46 F30 -77.7(19)
C45 C41 C42 C43 -179.2(10)
C46 C43 C44 C39 178.1(12)
C47 C48 C49 C50 0.3(13)
C47 C48 C49 C53 177.8(9)
C48 C47 C52 C51 -1.9(12)
C48 C47 B2 C31 -122.1(9)
C48 C47 B2 C39 116.9(9)
C48 C47 B2 C55 0.0(12)
C48 C49 C50 C51 -1.1(12)
C48 C49 C53 F31 -24(2)
C48 C49 C53 F32 -137.8(16)
C48 C49 C53 F33 97(2)
C48 C49 C53 F31A 7(2)
C48 C49 C53 F32A -109.2(18)
C48 C49 C53 F33A 138.6(19)
C49 C50 C51 C52 0.5(12)
C49 C50 C51 C54 -177.0(8)
C50 C49 C53 F31 153(2)
C50 C49 C53 F32 39.8(19)
C50 C49 C53 F33 -86(2)
C50 C49 C53 F31A -175.7(17)
C50 C49 C53 F32A 68(2)
C50 C49 C53 F33A -44(2)
C50 C51 C52 C47 1.1(13)
C50 C51 C54 F34 -26.0(12)
C50 C51 C54 F35 -147.2(10)
C50 C51 C54 F36 95.9(12)
C52 C47 C48 C49 1.2(12)
C52 C47 B2 C31 58.0(10)
C52 C47 B2 C39 -63.0(11)
C52 C47 B2 C55 -179.8(8)
C52 C51 C54 F34 156.6(9)
C52 C51 C54 F35 35.3(13)
C52 C51 C54 F36 -81.6(12)
C53 C49 C50 C51 -178.7(9)
C54 C51 C52 C47 178.6(8)
C55 C56 C57 C58 -2(2)
C55 C56 C57 C61 175.4(13)
C56 C55 C60 C59 2.0(19)
C56 C55 B2 C31 -6.1(13)
C56 C55 B2 C39 111.4(11)
C56 C55 B2 C47 -127.0(10)
C56 C57 C58 C59 6(2)
C56 C57 C61 F37 138.4(14)
C56 C57 C61 F38 26(3)
C56 C57 C61 F39 -102(2)
C57 C58 C59 C60 -7(2)
C57 C58 C59 C62 173.9(13)
C58 C57 C61 F37 -45(2)
C58 C57 C61 F38 -157.5(19)
C58 C57 C61 F39 75(3)
C58 C59 C60 C55 2(2)
C58 C59 C62 F40 -117.2(16)
C58 C59 C62 F41 124.0(16)
C58 C59 C62 F42 3.2(16)
C58 C59 C62 F40A -69(2)
C58 C59 C62 F41A 170.9(19)
C58 C59 C62 F42A 50(2)
C60 C55 C56 C57 -2.6(16)
C60 C55 B2 C31 178.2(9)
C60 C55 B2 C39 -64.3(12)
C60 C55 B2 C47 57.3(12)
C60 C59 C62 F40 63.4(17)
C60 C59 C62 F41 -55.5(17)
C60 C59 C62 F42 -176.3(15)
C60 C59 C62 F40A 112(2)
C60 C59 C62 F41A -9(2)
C60 C59 C62 F42A -130(2)
C61 C57 C58 C59 -170.3(16)
C62 C59 C60 C55 -178.3(12)
B1 N2 C3 C2 -179.6(9)
B1 N2 C3 C5 4.8(18)
B1 N4 C8 C7 174.2(10)
B1 N4 C8 C10 -8(2)
B1 N6 C13 C12 173.9(9)
B1 N6 C13 C15 -4.4(17)
B2 C31 C32 C33 179.1(8)
B2 C31 C36 C35 -178.1(8)
B2 C39 C40 C41 179.2(10)
B2 C39 C44 C43 -176.5(10)
B2 C47 C48 C49 -178.7(8)
B2 C47 C52 C51 178.0(8)
B2 C55 C56 C57 -178.5(10)
B2 C55 C60 C59 178.2(12)
